data_1100845
loop_
_publ_author_name
'Henry, Renee M.'
'Shoemaker, Richard K.'
'Newell, Rachel H.'
'Jacobsen, George M.'
'DuBois, Daniel L.'
'Rakowski DuBois, M.'

_publ_section_title
;
 Stereochemical Control of Iron(II) Complexes Containing a Diphosphine
 Ligand with a Pendant Nitrogen Base
;
_journal_issue 10
_journal_name_full Organometallics
_journal_page_first 2481
_journal_page_last 2491
_journal_paper_doi 10.1021/om050071c
_journal_volume 24
_chemical_formula_sum 'C44 H68 B Fe N3 P4'
_chemical_formula_weight 829.55
_chemical_name_common '[HFe(CH3CN)(PNP)(dmpm)][BPh4]'
_space_group_IT_number 2
_symmetry_cell_setting triclinic
_symmetry_space_group_name_Hall '-P 1'
_symmetry_space_group_name_H-M 'P -1'
_atom_sites_solution_hydrogens geom
_atom_sites_solution_primary direct
_atom_sites_solution_secondary difmap
_cell_angle_alpha 105.7990(10)
_cell_angle_beta 95.9700(10)
_cell_angle_gamma 98.8340(10)
_cell_formula_units_Z 2
_cell_length_a 11.7581(5)
_cell_length_b 12.0235(6)
_cell_length_c 17.3035(8)
_cell_measurement_reflns_used 17440
_cell_measurement_temperature 153(2)
_cell_measurement_theta_max 27.48
_cell_measurement_theta_min 1.79
_cell_volume 2298.40(18)
_diffrn_ambient_temperature 153(2)
_diffrn_detector_area_resol_mean ?
_diffrn_measurement_device_type 'Bruker P4'
_diffrn_measurement_method '\w scans'
_diffrn_radiation_monochromator graphite
_diffrn_radiation_source 'fine-focus sealed tube'
_diffrn_radiation_type MoK\a
_diffrn_radiation_wavelength 0.71073
_diffrn_reflns_av_R_equivalents 0.0468
_diffrn_reflns_av_sigmaI/netI 0.0876
_diffrn_reflns_limit_h_max 15
_diffrn_reflns_limit_h_min -15
_diffrn_reflns_limit_k_max 15
_diffrn_reflns_limit_k_min -14
_diffrn_reflns_limit_l_max 22
_diffrn_reflns_limit_l_min -19
_diffrn_reflns_number 17440
_diffrn_reflns_theta_max 27.48
_diffrn_reflns_theta_min 1.79
_diffrn_standards_decay_% ?
_diffrn_standards_interval_count ?
_diffrn_standards_interval_time ?
_diffrn_standards_number ?
_exptl_absorpt_coefficient_mu 0.500
_exptl_absorpt_correction_T_max 1.00000
_exptl_absorpt_correction_T_min 0.427291
_exptl_absorpt_correction_type none
_exptl_absorpt_process_details
;
absorption correction applied
using SADABS (Blessing, R. H. Acta Crystallogr., Sect. A 1995, 51,
33-38)
;
_exptl_crystal_colour yellow
_exptl_crystal_density_diffrn 1.199
_exptl_crystal_density_meas ?
_exptl_crystal_density_method 'not measured'
_exptl_crystal_description cubes
_exptl_crystal_F_000 888
_exptl_crystal_size_max 0.97
_exptl_crystal_size_mid 0.49
_exptl_crystal_size_min 0.25
_refine_ls_extinction_coef ?
_refine_ls_extinction_method none
_refine_ls_goodness_of_fit_ref 1.016
_refine_ls_hydrogen_treatment mixed
_refine_ls_matrix_type full
_refine_ls_number_parameters 493
_refine_ls_number_reflns 10414
_refine_ls_number_restraints 0
_refine_ls_restrained_S_all 1.016
_refine_ls_R_factor_all 0.0658
_refine_ls_R_factor_gt 0.0540
_refine_ls_shift/su_max 0.001
_refine_ls_shift/su_mean 0.000
_refine_ls_structure_factor_coef Fsqd
_refine_ls_weighting_details 'calc w=1/[\s^2^(Fo^2^)+(0.0720P)^2^+0.7231P] where P=(Fo^2^+2Fc^2^)/3'
_refine_ls_weighting_scheme calc
_refine_ls_wR_factor_gt 0.1403
_refine_ls_wR_factor_ref 0.1515
_reflns_number_gt 8537
_reflns_number_total 10414
_reflns_threshold_expression >2sigma(I)
_cod_depositor_comments
;
The following automatic conversions were performed:
'_symmetry_cell_setting' value 'Triclinic' changed to 'triclinic'
according to '/home/saulius/struct/CIF-dictionaries/cif_core.dic'
dictionary named 'cif_core.dic' version 2.4.1 from 2010-06-29.

Automatic conversion script
Id: cif_fix_enum 1527 2010-12-29 10:47:43Z saulius 
;
_cod_original_sg_symbol_H-M P-1
_cod_database_code 1100845

loop_
_symmetry_equiv_pos_as_xyz
'x, y, z'
'-x, -y, -z'

loop_
_atom_site_label
_atom_site_type_symbol
_atom_site_fract_x
_atom_site_fract_y
_atom_site_fract_z
_atom_site_U_iso_or_equiv
_atom_site_adp_type
_atom_site_occupancy
_atom_site_symmetry_multiplicity
_atom_site_calc_flag
_atom_site_refinement_flags
_atom_site_disorder_assembly
_atom_site_disorder_group
Fe1 Fe 0.27378(2) 0.39035(2) 0.281973(17) 0.02157(10) Uani 1 1 d . . .
P1 P 0.41351(5) 0.31845(5) 0.21882(4) 0.02741(14) Uani 1 1 d . . .
P2 P 0.41923(5) 0.54105(5) 0.30210(4) 0.02876(14) Uani 1 1 d . . .
P3 P 0.16067(5) 0.48048(5) 0.36310(3) 0.02364(13) Uani 1 1 d . . .
P4 P 0.15771(5) 0.22052(5) 0.26548(3) 0.02326(13) Uani 1 1 d . . .
N2 N -0.03370(16) 0.30184(17) 0.32515(12) 0.0293(4) Uani 1 1 d . . .
N1 N 0.19063(15) 0.42361(15) 0.19202(11) 0.0247(4) Uani 1 1 d . . .
N3 N 0.3736(4) -0.1414(5) -0.4787(5) 0.216(4) Uani 1 1 d . . .
B1 B 0.1770(2) 0.2315(2) -0.17683(15) 0.0251(5) Uani 1 1 d . . .
H1 H 0.344(2) 0.367(2) 0.3533(16) 0.030(6) Uiso 1 1 d . . .
C1 C 0.14519(18) 0.45286(18) 0.14075(13) 0.0263(4) Uani 1 1 d . . .
C2 C 0.0888(2) 0.4924(2) 0.07688(14) 0.0331(5) Uani 1 1 d . . .
H2A H 0.0785 0.5736 0.0996 0.046 Uiso 1 1 calc R . .
H2B H 0.0127 0.4414 0.0541 0.046 Uiso 1 1 calc R . .
H2C H 0.1375 0.4889 0.0339 0.046 Uiso 1 1 calc R . .
C3 C 0.4861(2) 0.2036(2) 0.24008(19) 0.0460(6) Uani 1 1 d . . .
H3A H 0.4337 0.1270 0.2176 0.064 Uiso 1 1 calc R . .
H3B H 0.5064 0.2199 0.2990 0.064 Uiso 1 1 calc R . .
H3C H 0.5571 0.2024 0.2150 0.064 Uiso 1 1 calc R . .
C4 C 0.4070(2) 0.2853(3) 0.10943(16) 0.0451(6) Uani 1 1 d . . .
H4A H 0.4859 0.2864 0.0957 0.063 Uiso 1 1 calc R . .
H4B H 0.3726 0.3445 0.0907 0.063 Uiso 1 1 calc R . .
H4C H 0.3590 0.2072 0.0829 0.063 Uiso 1 1 calc R . .
C5 C 0.5254(2) 0.4527(2) 0.26065(17) 0.0386(6) Uani 1 1 d . . .
H5A H 0.5625 0.4794 0.2184 0.054 Uiso 1 1 calc R . .
H5B H 0.5853 0.4464 0.3031 0.054 Uiso 1 1 calc R . .
C6 C 0.4925(2) 0.6387(2) 0.40026(17) 0.0423(6) Uani 1 1 d . . .
H6A H 0.5670 0.6816 0.3937 0.059 Uiso 1 1 calc R . .
H6B H 0.5066 0.5923 0.4376 0.059 Uiso 1 1 calc R . .
H6C H 0.4435 0.6949 0.4224 0.059 Uiso 1 1 calc R . .
C7 C 0.4164(2) 0.6417(3) 0.2404(2) 0.0493(7) Uani 1 1 d . . .
H7A H 0.3631 0.6953 0.2587 0.069 Uiso 1 1 calc R . .
H7B H 0.3896 0.5967 0.1833 0.069 Uiso 1 1 calc R . .
H7C H 0.4949 0.6875 0.2460 0.069 Uiso 1 1 calc R . .
C8 C 0.1692(2) 0.4755(2) 0.46839(13) 0.0331(5) Uani 1 1 d . . .
H8A H 0.1162 0.5245 0.4956 0.046 Uiso 1 1 calc R . .
H8B H 0.1403 0.3934 0.4679 0.046 Uiso 1 1 calc R . .
C9 C 0.2896(2) 0.5171(3) 0.51847(16) 0.0523(8) Uani 1 1 d . . .
H9A H 0.3438 0.4714 0.4912 0.073 Uiso 1 1 calc R . .
H9B H 0.2867 0.5062 0.5724 0.073 Uiso 1 1 calc R . .
H9C H 0.3161 0.6007 0.5242 0.073 Uiso 1 1 calc R . .
C10 C 0.1680(2) 0.63750(19) 0.37084(15) 0.0309(5) Uani 1 1 d . . .
H10A H 0.2490 0.6788 0.3935 0.043 Uiso 1 1 calc R . .
H10B H 0.1525 0.6437 0.3150 0.043 Uiso 1 1 calc R . .
C11 C 0.0873(2) 0.7049(2) 0.42114(18) 0.0436(6) Uani 1 1 d . . .
H11A H 0.0060 0.6696 0.3974 0.061 Uiso 1 1 calc R . .
H11B H 0.1029 0.7873 0.4211 0.061 Uiso 1 1 calc R . .
H11C H 0.1012 0.7010 0.4771 0.061 Uiso 1 1 calc R . .
C12 C 0.00236(18) 0.4260(2) 0.33029(14) 0.0288(5) Uani 1 1 d . . .
H12A H -0.0401 0.4738 0.3692 0.040 Uiso 1 1 calc R . .
H12B H -0.0197 0.4367 0.2764 0.040 Uiso 1 1 calc R . .
C13 C -0.1610(2) 0.2729(2) 0.32118(17) 0.0415(6) Uani 1 1 d . . .
H13A H -0.1995 0.2869 0.2726 0.058 Uiso 1 1 calc R . .
H13B H -0.1840 0.3226 0.3698 0.058 Uiso 1 1 calc R . .
H13C H -0.1841 0.1899 0.3185 0.058 Uiso 1 1 calc R . .
C14 C 0.00029(18) 0.2247(2) 0.25400(14) 0.0278(4) Uani 1 1 d . . .
H14A H -0.0206 0.2518 0.2062 0.039 Uiso 1 1 calc R . .
H14B H -0.0445 0.1440 0.2434 0.039 Uiso 1 1 calc R . .
C15 C 0.1686(2) 0.1477(2) 0.34556(14) 0.0303(5) Uani 1 1 d . . .
H15A H 0.1482 0.1989 0.3954 0.042 Uiso 1 1 calc R . .
H15B H 0.1103 0.0734 0.3285 0.042 Uiso 1 1 calc R . .
C16 C 0.2885(2) 0.1193(3) 0.36618(17) 0.0413(6) Uani 1 1 d . . .
H16A H 0.3093 0.0675 0.3175 0.058 Uiso 1 1 calc R . .
H16B H 0.2865 0.0798 0.4088 0.058 Uiso 1 1 calc R . .
H16C H 0.3467 0.1925 0.3855 0.058 Uiso 1 1 calc R . .
C17 C 0.1543(2) 0.09675(19) 0.17422(14) 0.0302(5) Uani 1 1 d . . .
H17A H 0.2339 0.0795 0.1725 0.042 Uiso 1 1 calc R . .
H17B H 0.1034 0.0261 0.1791 0.042 Uiso 1 1 calc R . .
C18 C 0.1113(2) 0.1182(2) 0.09429(14) 0.0344(5) Uani 1 1 d . . .
H18A H 0.0283 0.1216 0.0911 0.048 Uiso 1 1 calc R . .
H18B H 0.1230 0.0539 0.0488 0.048 Uiso 1 1 calc R . .
H18C H 0.1551 0.1930 0.0916 0.048 Uiso 1 1 calc R . .
C19 C 0.22882(18) 0.3733(2) -0.13491(14) 0.0279(4) Uani 1 1 d . . .
C20 C 0.1780(2) 0.4571(2) -0.16191(15) 0.0337(5) Uani 1 1 d . . .
H20 H 0.1172 0.4299 -0.2071 0.040 Uiso 1 1 calc R . .
C21 C 0.2124(2) 0.5779(2) -0.12567(17) 0.0375(5) Uani 1 1 d . . .
H21 H 0.1757 0.6311 -0.1464 0.045 Uiso 1 1 calc R . .
C22 C 0.3003(2) 0.6203(2) -0.05927(17) 0.0386(6) Uani 1 1 d . . .
H22 H 0.3243 0.7026 -0.0340 0.046 Uiso 1 1 calc R . .
C23 C 0.3528(2) 0.5413(2) -0.03031(16) 0.0383(6) Uani 1 1 d . . .
H23 H 0.4131 0.5693 0.0152 0.046 Uiso 1 1 calc R . .
C24 C 0.3173(2) 0.4206(2) -0.06764(14) 0.0324(5) Uani 1 1 d . . .
H24 H 0.3547 0.3681 -0.0465 0.039 Uiso 1 1 calc R . .
C25 C 0.25137(18) 0.14832(19) -0.13902(13) 0.0271(4) Uani 1 1 d . . .
C26 C 0.3726(2) 0.1611(2) -0.13777(16) 0.0353(5) Uani 1 1 d . . .
H26 H 0.4115 0.2224 -0.1558 0.042 Uiso 1 1 calc R . .
C27 C 0.4380(2) 0.0876(3) -0.11119(18) 0.0433(6) Uani 1 1 d . . .
H27 H 0.5198 0.1004 -0.1108 0.052 Uiso 1 1 calc R . .
C28 C 0.3848(2) -0.0038(2) -0.08531(16) 0.0392(6) Uani 1 1 d . . .
H28 H 0.4292 -0.0542 -0.0673 0.047 Uiso 1 1 calc R . .
C29 C 0.2657(2) -0.0200(2) -0.08636(15) 0.0365(5) Uani 1 1 d . . .
H29 H 0.2275 -0.0825 -0.0691 0.044 Uiso 1 1 calc R . .
C30 C 0.2013(2) 0.0546(2) -0.11262(14) 0.0303(5) Uani 1 1 d . . .
H30 H 0.1195 0.0412 -0.1126 0.036 Uiso 1 1 calc R . .
C31 C 0.17706(18) 0.18809(19) -0.27557(13) 0.0267(4) Uani 1 1 d . . .
C32 C 0.1316(2) 0.0687(2) -0.31675(15) 0.0342(5) Uani 1 1 d . . .
H32 H 0.1086 0.0177 -0.2855 0.041 Uiso 1 1 calc R . .
C33 C 0.1188(2) 0.0217(2) -0.40010(15) 0.0381(5) Uani 1 1 d . . .
H33 H 0.0865 -0.0594 -0.4248 0.046 Uiso 1 1 calc R . .
C34 C 0.1531(2) 0.0931(2) -0.44753(15) 0.0372(5) Uani 1 1 d . . .
H34 H 0.1439 0.0621 -0.5050 0.045 Uiso 1 1 calc R . .
C35 C 0.2012(2) 0.2106(2) -0.40947(15) 0.0356(5) Uani 1 1 d . . .
H35 H 0.2264 0.2604 -0.4411 0.043 Uiso 1 1 calc R . .
C36 C 0.21313(19) 0.2568(2) -0.32513(14) 0.0295(5) Uani 1 1 d . . .
H36 H 0.2469 0.3375 -0.3006 0.035 Uiso 1 1 calc R . .
C37 C 0.04058(18) 0.21374(18) -0.16005(14) 0.0260(4) Uani 1 1 d . . .
C38 C 0.0143(2) 0.22160(19) -0.08152(14) 0.0296(5) Uani 1 1 d . . .
H38 H 0.0763 0.2332 -0.0386 0.035 Uiso 1 1 calc R . .
C39 C -0.0993(2) 0.2130(2) -0.06424(16) 0.0353(5) Uani 1 1 d . . .
H39 H -0.1134 0.2188 -0.0103 0.042 Uiso 1 1 calc R . .
C40 C -0.1921(2) 0.1960(2) -0.12571(18) 0.0387(6) Uani 1 1 d . . .
H40 H -0.2697 0.1895 -0.1144 0.046 Uiso 1 1 calc R . .
C41 C -0.1696(2) 0.1888(2) -0.20328(18) 0.0379(6) Uani 1 1 d . . .
H41 H -0.2322 0.1781 -0.2456 0.046 Uiso 1 1 calc R . .
C42 C -0.05548(19) 0.1972(2) -0.22022(15) 0.0310(5) Uani 1 1 d . . .
H42 H -0.0424 0.1915 -0.2743 0.037 Uiso 1 1 calc R . .
C43 C 0.3986(3) -0.0628(4) -0.4237(3) 0.0965(17) Uani 1 1 d . . .
C44 C 0.4300(3) 0.0367(3) -0.3553(3) 0.0765(12) Uani 1 1 d . . .
H44A H 0.3725 0.0877 -0.3553 0.107 Uiso 1 1 calc R . .
H44B H 0.5070 0.0801 -0.3571 0.107 Uiso 1 1 calc R . .
H44C H 0.4325 0.0119 -0.3058 0.107 Uiso 1 1 calc R . .

loop_
_atom_site_aniso_label
_atom_site_aniso_U_11
_atom_site_aniso_U_22
_atom_site_aniso_U_33
_atom_site_aniso_U_23
_atom_site_aniso_U_13
_atom_site_aniso_U_12
Fe1 0.02110(16) 0.02084(17) 0.02293(17) 0.00580(12) 0.00379(11) 0.00531(12)
P1 0.0248(3) 0.0277(3) 0.0300(3) 0.0064(2) 0.0082(2) 0.0067(2)
P2 0.0225(3) 0.0248(3) 0.0371(3) 0.0072(2) 0.0034(2) 0.0033(2)
P3 0.0231(3) 0.0235(3) 0.0233(3) 0.0041(2) 0.0029(2) 0.0068(2)
P4 0.0247(3) 0.0214(3) 0.0236(3) 0.0060(2) 0.0048(2) 0.0047(2)
N2 0.0250(9) 0.0298(10) 0.0312(10) 0.0049(8) 0.0083(7) 0.0039(7)
N1 0.0238(8) 0.0223(9) 0.0268(9) 0.0054(7) 0.0048(7) 0.0033(7)
N3 0.075(3) 0.155(5) 0.284(8) -0.150(5) -0.008(4) 0.031(3)
B1 0.0242(11) 0.0258(12) 0.0259(12) 0.0079(9) 0.0055(9) 0.0051(9)
C1 0.0248(10) 0.0238(10) 0.0293(11) 0.0065(9) 0.0044(8) 0.0038(8)
C2 0.0377(12) 0.0312(12) 0.0319(12) 0.0116(10) 0.0003(9) 0.0098(10)
C3 0.0402(14) 0.0435(15) 0.0642(18) 0.0185(14) 0.0211(13) 0.0237(12)
C4 0.0361(13) 0.0628(18) 0.0300(13) 0.0054(12) 0.0123(10) 0.0007(12)
C5 0.0239(11) 0.0363(13) 0.0495(15) 0.0033(11) 0.0072(10) 0.0035(9)
C6 0.0306(12) 0.0354(13) 0.0479(15) -0.0050(11) -0.0014(10) 0.0034(10)
C7 0.0401(14) 0.0464(16) 0.070(2) 0.0340(15) 0.0107(13) 0.0014(12)
C8 0.0414(13) 0.0364(12) 0.0230(11) 0.0070(9) 0.0073(9) 0.0134(10)
C9 0.0463(15) 0.081(2) 0.0282(13) 0.0047(14) 0.0006(11) 0.0304(15)
C10 0.0308(11) 0.0227(10) 0.0381(12) 0.0052(9) 0.0043(9) 0.0088(9)
C11 0.0484(15) 0.0327(13) 0.0508(16) 0.0052(12) 0.0126(12) 0.0199(11)
C12 0.0236(10) 0.0288(11) 0.0321(11) 0.0049(9) 0.0049(8) 0.0065(8)
C13 0.0270(11) 0.0449(15) 0.0496(15) 0.0077(12) 0.0151(10) 0.0022(10)
C14 0.0245(10) 0.0272(11) 0.0305(11) 0.0068(9) 0.0044(8) 0.0036(8)
C15 0.0350(11) 0.0303(11) 0.0300(11) 0.0134(9) 0.0100(9) 0.0083(9)
C16 0.0406(13) 0.0490(15) 0.0464(15) 0.0282(13) 0.0098(11) 0.0163(12)
C17 0.0366(12) 0.0196(10) 0.0318(12) 0.0026(9) 0.0073(9) 0.0047(9)
C18 0.0403(13) 0.0309(12) 0.0270(11) 0.0019(9) 0.0065(9) 0.0033(10)
C19 0.0247(10) 0.0298(11) 0.0295(11) 0.0085(9) 0.0078(8) 0.0034(8)
C20 0.0296(11) 0.0298(12) 0.0392(13) 0.0068(10) 0.0027(9) 0.0055(9)
C21 0.0365(12) 0.0285(12) 0.0496(15) 0.0103(11) 0.0118(11) 0.0110(10)
C22 0.0354(12) 0.0274(12) 0.0476(15) 0.0010(11) 0.0160(11) 0.0016(10)
C23 0.0313(12) 0.0404(14) 0.0356(13) 0.0034(11) 0.0048(10) -0.0015(10)
C24 0.0298(11) 0.0348(12) 0.0307(12) 0.0081(10) 0.0042(9) 0.0033(9)
C25 0.0265(10) 0.0285(11) 0.0258(10) 0.0055(9) 0.0055(8) 0.0072(8)
C26 0.0287(11) 0.0404(13) 0.0407(13) 0.0146(11) 0.0112(10) 0.0094(10)
C27 0.0283(12) 0.0522(16) 0.0512(16) 0.0119(13) 0.0082(11) 0.0176(11)
C28 0.0432(13) 0.0383(14) 0.0378(13) 0.0080(11) 0.0033(10) 0.0204(11)
C29 0.0426(13) 0.0311(12) 0.0387(13) 0.0117(10) 0.0071(10) 0.0126(10)
C30 0.0286(11) 0.0294(11) 0.0335(12) 0.0084(9) 0.0066(9) 0.0075(9)
C31 0.0221(9) 0.0296(11) 0.0283(11) 0.0079(9) 0.0047(8) 0.0049(8)
C32 0.0365(12) 0.0320(12) 0.0324(12) 0.0085(10) 0.0089(10) 0.0007(10)
C33 0.0369(12) 0.0364(13) 0.0335(13) 0.0011(10) 0.0071(10) 0.0002(10)
C34 0.0308(11) 0.0509(15) 0.0269(11) 0.0065(11) 0.0051(9) 0.0074(11)
C35 0.0277(11) 0.0502(15) 0.0340(12) 0.0205(11) 0.0075(9) 0.0054(10)
C36 0.0252(10) 0.0309(11) 0.0327(12) 0.0113(9) 0.0039(8) 0.0028(9)
C37 0.0253(10) 0.0204(10) 0.0328(11) 0.0079(9) 0.0061(8) 0.0045(8)
C38 0.0311(11) 0.0232(10) 0.0353(12) 0.0076(9) 0.0091(9) 0.0070(9)
C39 0.0390(13) 0.0250(11) 0.0445(14) 0.0086(10) 0.0191(10) 0.0079(9)
C40 0.0276(11) 0.0274(12) 0.0624(17) 0.0110(11) 0.0170(11) 0.0063(9)
C41 0.0264(11) 0.0281(12) 0.0566(16) 0.0090(11) 0.0011(10) 0.0068(9)
C42 0.0296(11) 0.0282(11) 0.0357(12) 0.0103(9) 0.0040(9) 0.0058(9)
C43 0.0470(19) 0.065(2) 0.140(4) -0.034(3) 0.004(2) 0.0192(18)
C44 0.062(2) 0.054(2) 0.096(3) -0.006(2) -0.007(2) 0.0241(17)

loop_
_atom_type_symbol
_atom_type_description
_atom_type_scat_dispersion_real
_atom_type_scat_dispersion_imag
_atom_type_scat_source
C C 0.0033 0.0016 'International Tables Vol C Tables 4.2.6.8 and 6.1.1.4'
H H 0.0000 0.0000 'International Tables Vol C Tables 4.2.6.8 and 6.1.1.4'
B B 0.0013 0.0007 'International Tables Vol C Tables 4.2.6.8 and 6.1.1.4'
N N 0.0061 0.0033 'International Tables Vol C Tables 4.2.6.8 and 6.1.1.4'
P P 0.1023 0.0942 'International Tables Vol C Tables 4.2.6.8 and 6.1.1.4'
Fe Fe 0.3463 0.8444 'International Tables Vol C Tables 4.2.6.8 and 6.1.1.4'
